data_7215238
loop_
_publ_author_name
'Chen, Jing-Huo'
'Liu, Ya-Mei'
'Zhang, Jin-Xue'
'Zhu, Yan-Yan'
'Tang, Ming-Sheng'
'Ng, Seik Weng'
'Yang, Guang'

_publ_section_title
;
 Halogen-involving weak interactions manifested in the crystal structures
 of silver(i) or gold(i) 4-halogenated-3,5-diphenylpyrazolato trimers
;
_journal_issue 23
_journal_name_full CrystEngComm
_journal_page_first 4987
_journal_paper_doi 10.1039/c4ce00029c
_journal_volume 16
_journal_year 2014
_chemical_formula_sum 'C52 H35 Ag3 Cl3 N7'
_chemical_formula_weight 1187.83
_chemical_name_systematic
; 
 ? 
;
_space_group_IT_number 33
_symmetry_cell_setting orthorhombic
_symmetry_space_group_name_Hall 'P 2c -2n'
_symmetry_space_group_name_H-M 'P n a 21'
_atom_sites_solution_hydrogens geom
_atom_sites_solution_primary direct
_atom_sites_solution_secondary difmap
_audit_creation_method SHELXL-97
_cell_angle_alpha 90.00
_cell_angle_beta 90.00
_cell_angle_gamma 90.00
_cell_formula_units_Z 4
_cell_length_a 9.681(2)
_cell_length_b 20.340(5)
_cell_length_c 23.673(5)
_cell_measurement_reflns_used 10317
_cell_measurement_temperature 298(2)
_cell_measurement_theta_max 27.8605
_cell_measurement_theta_min 1.7204
_cell_volume 4661.5(18)
_computing_structure_refinement 'SHELXL-97 (Sheldrick, 1997)'
_computing_structure_solution 'SHELXS-97 (Sheldrick, 1990)'
_diffrn_ambient_temperature 298(2)
_diffrn_detector_area_resol_mean 28.5714
_diffrn_measured_fraction_theta_full 0.997
_diffrn_measured_fraction_theta_max 0.997
_diffrn_measurement_device_type
;
Saturn724 (4x4 bin mode)
;
_diffrn_measurement_method dtprofit.ref
_diffrn_radiation_monochromator graphite
_diffrn_radiation_source 'fine-focus sealed tube'
_diffrn_radiation_type MoK\a
_diffrn_radiation_wavelength 0.71073
_diffrn_reflns_av_R_equivalents 0.0748
_diffrn_reflns_av_sigmaI/netI 0.0750
_diffrn_reflns_limit_h_max 12
_diffrn_reflns_limit_h_min -12
_diffrn_reflns_limit_k_max 26
_diffrn_reflns_limit_k_min -26
_diffrn_reflns_limit_l_max 31
_diffrn_reflns_limit_l_min -31
_diffrn_reflns_number 55859
_diffrn_reflns_theta_full 27.90
_diffrn_reflns_theta_max 27.90
_diffrn_reflns_theta_min 2.00
_exptl_absorpt_coefficient_mu 1.465
_exptl_absorpt_correction_T_max 0.7582
_exptl_absorpt_correction_T_min 0.7109
_exptl_absorpt_correction_type multi-scan
_exptl_absorpt_process_details 'SADABS (Sheldrick, 1996)'
_exptl_crystal_colour colorless
_exptl_crystal_density_diffrn 1.693
_exptl_crystal_density_method 'not measured'
_exptl_crystal_description prism
_exptl_crystal_F_000 2352
_exptl_crystal_size_max 0.25
_exptl_crystal_size_mid 0.22
_exptl_crystal_size_min 0.20
_refine_diff_density_max 0.481
_refine_diff_density_min -0.430
_refine_diff_density_rms 0.083
_refine_ls_abs_structure_details 'Flack H D (1983), Acta Cryst. A39, 876-881'
_refine_ls_abs_structure_Flack 0.04(2)
_refine_ls_extinction_method none
_refine_ls_goodness_of_fit_ref 1.074
_refine_ls_hydrogen_treatment constr
_refine_ls_matrix_type full
_refine_ls_number_parameters 569
_refine_ls_number_reflns 11074
_refine_ls_number_restraints 44
_refine_ls_restrained_S_all 1.079
_refine_ls_R_factor_all 0.0807
_refine_ls_R_factor_gt 0.0610
_refine_ls_shift/su_max 0.001
_refine_ls_shift/su_mean 0.000
_refine_ls_structure_factor_coef Fsqd
_refine_ls_weighting_details 'calc w=1/[\s^2^(Fo^2^)+(0.0184P)^2^+0.0000P] where P=(Fo^2^+2Fc^2^)/3'
_refine_ls_weighting_scheme calc
_refine_ls_wR_factor_gt 0.0679
_refine_ls_wR_factor_ref 0.0731
_reflns_number_gt 8860
_reflns_number_total 11074
_reflns_threshold_expression >2sigma(I)
_cod_data_source_file c4ce00029c2.cif
_cod_data_source_block Ag-ClPh2pz-PhCN
_cod_depositor_comments
;
The following automatic conversions were performed:

'_symmetry_cell_setting' value 'Orthorhombic' changed to
'orthorhombic' according to
/usr/data/users/saulius/crontab/automatic-downloads/rss-feeds/RSC/lib/dictionaries/cif_core.dic
dictionary named 'cif_core.dic' version 2.4.2 from 2011-04-26.

Automatic conversion script
Id: cif_fix_values 2281 2013-09-26 08:29:07Z andrius 

 Adding full bibliography for 7215236--7215242.cif.
;
_cod_original_sg_symbol_H-M Pna21
_cod_database_code 7215238

loop_
_symmetry_equiv_pos_as_xyz
'x, y, z'
'-x, -y, z+1/2'
'x+1/2, -y+1/2, z'
'-x+1/2, y+1/2, z+1/2'

loop_
_atom_site_label
_atom_site_type_symbol
_atom_site_fract_x
_atom_site_fract_y
_atom_site_fract_z
_atom_site_U_iso_or_equiv
_atom_site_adp_type
_atom_site_occupancy
_atom_site_symmetry_multiplicity
_atom_site_calc_flag
_atom_site_refinement_flags
Ag1 Ag 0.63340(5) 0.39389(2) 0.50001(2) 0.04713(13) Uani 1 1 d .
Ag2 Ag 0.71472(5) 0.35968(2) 0.63696(2) 0.04467(12) Uani 1 1 d .
Ag3 Ag 0.82695(5) 0.50961(2) 0.58410(2) 0.04707(13) Uani 1 1 d .
Cl1 Cl 0.47429(17) 0.12029(7) 0.53924(7) 0.0517(4) Uani 1 1 d .
Cl2 Cl 0.88214(18) 0.51980(9) 0.83168(7) 0.0636(5) Uani 1 1 d .
Cl3 Cl 0.8331(2) 0.60348(9) 0.34993(8) 0.0719(6) Uani 1 1 d .
N1 N 0.5626(5) 0.3065(2) 0.5375(2) 0.0402(12) Uani 1 1 d .
N2 N 0.6393(4) 0.2862(2) 0.5835(2) 0.0366(11) Uani 1 1 d .
N3 N 0.7834(5) 0.4342(2) 0.6907(2) 0.0427(13) Uani 1 1 d .
N4 N 0.8481(5) 0.4893(2) 0.6701(2) 0.0433(13) Uani 1 1 d .
N5 N 0.7965(5) 0.5230(2) 0.4978(2) 0.0451(13) Uani 1 1 d .
N6 N 0.7221(5) 0.4796(2) 0.4656(2) 0.0447(13) Uani 1 1 d .
C1 C 0.3165(6) 0.3183(3) 0.4640(3) 0.0497(17) Uani 1 1 d .
H1 H 0.3297 0.3527 0.4894 0.060 Uiso 1 1 calc R
C2 C 0.2214(7) 0.3244(4) 0.4213(3) 0.063(2) Uani 1 1 d .
H2 H 0.1718 0.3633 0.4179 0.075 Uiso 1 1 calc R
C3 C 0.1982(7) 0.2755(4) 0.3841(3) 0.068(2) Uani 1 1 d .
H3 H 0.1334 0.2809 0.3555 0.081 Uiso 1 1 calc R
C4 C 0.2713(7) 0.2174(4) 0.3887(3) 0.062(2) Uani 1 1 d .
H4 H 0.2561 0.1835 0.3631 0.075 Uiso 1 1 calc R
C5 C 0.3663(7) 0.2097(3) 0.4312(3) 0.0509(18) Uani 1 1 d .
H5 H 0.4135 0.1701 0.4348 0.061 Uiso 1 1 calc R
C6 C 0.3930(6) 0.2609(3) 0.4695(3) 0.0423(16) Uani 1 1 d .
C7 C 0.4922(6) 0.2540(3) 0.5166(2) 0.0351(14) Uani 1 1 d .
C8 C 0.5275(6) 0.1997(3) 0.5493(2) 0.0333(13) Uani 1 1 d .
C9 C 0.6195(5) 0.2215(3) 0.5908(2) 0.0314(13) Uani 1 1 d .
C10 C 0.6894(6) 0.1855(3) 0.6366(3) 0.0371(13) Uani 1 1 d .
C11 C 0.6230(7) 0.1343(3) 0.6642(3) 0.0529(18) Uani 1 1 d .
H11 H 0.5327 0.1235 0.6545 0.063 Uiso 1 1 calc R
C12 C 0.6903(7) 0.0991(3) 0.7062(3) 0.0580(19) Uani 1 1 d .
H12 H 0.6443 0.0653 0.7248 0.070 Uiso 1 1 calc R
C13 C 0.8262(8) 0.1140(3) 0.7206(3) 0.064(2) Uani 1 1 d .
H13 H 0.8727 0.0894 0.7477 0.077 Uiso 1 1 calc R
C14 C 0.8894(7) 0.1649(3) 0.6945(3) 0.0526(18) Uani 1 1 d .
H14 H 0.9788 0.1764 0.7049 0.063 Uiso 1 1 calc R
C15 C 0.8235(6) 0.2002(3) 0.6526(2) 0.0448(16) Uani 1 1 d .
H15 H 0.8700 0.2344 0.6347 0.054 Uiso 1 1 calc R
C16 C 0.7627(8) 0.3199(3) 0.7747(3) 0.065(2) Uani 1 1 d .
H16 H 0.8296 0.3099 0.7478 0.078 Uiso 1 1 calc R
C17 C 0.7045(9) 0.2702(4) 0.8055(4) 0.084(3) Uani 1 1 d .
H17 H 0.7325 0.2269 0.7999 0.101 Uiso 1 1 calc R
C18 C 0.6046(9) 0.2844(4) 0.8448(4) 0.082(3) Uani 1 1 d .
H18 H 0.5652 0.2507 0.8659 0.099 Uiso 1 1 calc R
C19 C 0.5624(8) 0.3478(4) 0.8532(3) 0.072(2) Uani 1 1 d .
H19 H 0.4937 0.3572 0.8795 0.087 Uiso 1 1 calc R
C20 C 0.6230(7) 0.3983(4) 0.8222(3) 0.0590(19) Uani 1 1 d .
H20 H 0.5956 0.4416 0.8280 0.071 Uiso 1 1 calc R
C21 C 0.7247(7) 0.3838(3) 0.7826(3) 0.0470(16) Uani 1 1 d .
C22 C 0.7840(6) 0.4375(3) 0.7479(2) 0.0398(15) Uani 1 1 d .
C23 C 0.8483(6) 0.4962(3) 0.7629(3) 0.0434(16) Uani 1 1 d .
C24 C 0.8878(6) 0.5272(3) 0.7132(3) 0.0451(16) Uani 1 1 d .
C25 C 0.9656(7) 0.5881(3) 0.7045(3) 0.0479(17) Uani 1 1 d .
C26 C 0.9442(9) 0.6425(4) 0.7371(3) 0.080(3) Uani 1 1 d .
H26 H 0.8763 0.6412 0.7649 0.096 Uiso 1 1 calc R
C27 C 1.0207(11) 0.7002(4) 0.7302(4) 0.112(4) Uani 1 1 d .
H27 H 1.0049 0.7366 0.7531 0.134 Uiso 1 1 calc R
C28 C 1.1186(10) 0.7017(4) 0.6893(5) 0.102(4) Uani 1 1 d .
H28 H 1.1684 0.7403 0.6834 0.123 Uiso 1 1 calc R
C29 C 1.1465(8) 0.6473(4) 0.6559(4) 0.082(3) Uani 1 1 d .
H29 H 1.2166 0.6484 0.6290 0.099 Uiso 1 1 calc R
C30 C 1.0668(7) 0.5909(3) 0.6635(3) 0.060(2) Uani 1 1 d .
H30 H 1.0821 0.5545 0.6405 0.072 Uiso 1 1 calc R
C31 C 0.8900(7) 0.6598(3) 0.5322(3) 0.062(2) Uani 1 1 d .
H31 H 0.8141 0.6457 0.5530 0.074 Uiso 1 1 calc R
C32 C 0.9658(10) 0.7149(4) 0.5499(4) 0.080(3) Uani 1 1 d .
H32 H 0.9395 0.7380 0.5820 0.096 Uiso 1 1 calc R
C33 C 1.0789(10) 0.7345(4) 0.5193(5) 0.097(4) Uani 1 1 d .
H33 H 1.1294 0.7707 0.5315 0.117 Uiso 1 1 calc R
C34 C 1.1185(9) 0.7028(4) 0.4725(4) 0.089(3) Uani 1 1 d .
H34 H 1.1956 0.7167 0.4524 0.107 Uiso 1 1 calc R
C35 C 1.0422(7) 0.6488(4) 0.4544(3) 0.064(2) Uani 1 1 d .
H35 H 1.0686 0.6270 0.4216 0.077 Uiso 1 1 calc R
C36 C 0.9284(7) 0.6268(3) 0.4841(3) 0.0469(17) Uani 1 1 d .
C37 C 0.8465(6) 0.5697(3) 0.4629(3) 0.0443(16) Uani 1 1 d .
C38 C 0.8049(6) 0.5556(3) 0.4086(3) 0.0442(16) Uani 1 1 d .
C39 C 0.7254(6) 0.4989(3) 0.4113(3) 0.0439(16) Uani 1 1 d .
C40 C 0.6548(6) 0.4621(3) 0.3662(2) 0.0363(14) Uani 1 1 d .
C41 C 0.7165(7) 0.4551(4) 0.3145(3) 0.059(2) Uani 1 1 d .
H41 H 0.8040 0.4728 0.3088 0.071 Uiso 1 1 calc R
C42 C 0.6526(9) 0.4226(4) 0.2705(3) 0.082(3) Uani 1 1 d .
H42 H 0.6956 0.4193 0.2355 0.099 Uiso 1 1 calc R
C43 C 0.5235(8) 0.3948(4) 0.2792(3) 0.073(2) Uani 1 1 d .
H43 H 0.4799 0.3716 0.2504 0.088 Uiso 1 1 calc R
C44 C 0.4612(7) 0.4020(3) 0.3305(3) 0.059(2) Uani 1 1 d .
H44 H 0.3737 0.3843 0.3364 0.071 Uiso 1 1 calc R
C45 C 0.5264(6) 0.4351(3) 0.3736(3) 0.0508(17) Uani 1 1 d .
H45 H 0.4825 0.4393 0.4084 0.061 Uiso 1 1 calc R
C46 C 0.5551(9) 0.6059(4) 0.6143(4) 0.090(3) Uani 1 1 d DU
C47 C 0.4678(6) 0.5654(3) 0.5771(3) 0.090(3) Uani 1 1 d GDU
C48 C 0.4135(7) 0.5073(3) 0.5987(2) 0.111(3) Uani 1 1 d GU
H48 H 0.4394 0.4929 0.6344 0.134 Uiso 1 1 calc R
C49 C 0.3207(7) 0.4708(2) 0.5668(3) 0.134(4) Uani 1 1 d GU
H49 H 0.2843 0.4319 0.5812 0.161 Uiso 1 1 calc R
C50 C 0.2821(6) 0.4923(3) 0.5133(3) 0.117(4) Uani 1 1 d GU
H50 H 0.2199 0.4679 0.4920 0.140 Uiso 1 1 calc R
C51 C 0.3363(7) 0.5504(4) 0.4918(2) 0.129(4) Uani 1 1 d GU
H51 H 0.3105 0.5648 0.4560 0.154 Uiso 1 1 calc R
C52 C 0.4292(7) 0.5870(3) 0.5237(3) 0.115(4) Uani 1 1 d GU
H52 H 0.4655 0.6258 0.5093 0.138 Uiso 1 1 calc R
N7 N 0.6270(9) 0.6364(4) 0.6414(4) 0.130(3) Uiso 1 1 d .

loop_
_atom_site_aniso_label
_atom_site_aniso_U_11
_atom_site_aniso_U_22
_atom_site_aniso_U_33
_atom_site_aniso_U_23
_atom_site_aniso_U_13
_atom_site_aniso_U_12
Ag1 0.0578(3) 0.0379(3) 0.0458(3) 0.0109(3) -0.0043(3) -0.0089(2)
Ag2 0.0574(3) 0.0373(3) 0.0393(3) -0.0049(3) -0.0036(3) -0.0058(2)
Ag3 0.0651(3) 0.0394(3) 0.0367(3) 0.0034(3) -0.0034(3) 0.0009(2)
Cl1 0.0647(11) 0.0349(9) 0.0556(10) 0.0002(8) -0.0060(9) -0.0114(8)
Cl2 0.0770(13) 0.0714(13) 0.0425(10) -0.0153(9) -0.0014(9) -0.0139(10)
Cl3 0.1064(16) 0.0578(12) 0.0516(11) 0.0253(10) -0.0113(11) -0.0249(11)
N1 0.049(3) 0.034(3) 0.037(3) -0.001(2) -0.002(3) 0.002(3)
N2 0.042(3) 0.032(3) 0.036(3) 0.000(3) -0.001(3) -0.005(2)
N3 0.066(3) 0.030(3) 0.033(3) -0.006(2) -0.004(3) -0.003(3)
N4 0.056(3) 0.032(3) 0.042(3) 0.003(3) -0.010(3) -0.003(3)
N5 0.058(3) 0.041(3) 0.037(3) 0.006(3) -0.008(3) -0.007(3)
N6 0.057(3) 0.031(3) 0.045(3) 0.010(3) -0.012(3) -0.007(3)
C1 0.050(4) 0.048(4) 0.051(4) 0.006(4) 0.003(3) -0.001(3)
C2 0.042(4) 0.075(6) 0.071(6) 0.019(5) -0.018(4) -0.004(4)
C3 0.047(5) 0.105(7) 0.051(5) 0.026(5) -0.015(4) -0.022(5)
C4 0.062(5) 0.081(6) 0.044(5) -0.003(4) -0.018(4) -0.011(4)
C5 0.051(4) 0.053(4) 0.048(4) -0.006(4) -0.002(3) -0.003(4)
C6 0.042(4) 0.040(4) 0.045(4) 0.007(3) 0.012(3) -0.008(3)
C7 0.037(3) 0.035(3) 0.033(3) 0.003(3) 0.003(3) -0.001(3)
C8 0.042(3) 0.028(3) 0.030(3) -0.004(3) 0.004(3) 0.003(3)
C9 0.034(3) 0.031(3) 0.030(3) 0.000(3) 0.005(3) 0.001(2)
C10 0.049(4) 0.035(3) 0.027(3) -0.001(3) 0.003(3) 0.004(3)
C11 0.061(4) 0.051(4) 0.047(4) 0.006(3) -0.005(3) -0.009(4)
C12 0.080(6) 0.059(5) 0.035(4) 0.015(4) -0.002(4) -0.007(4)
C13 0.080(6) 0.068(5) 0.044(5) 0.016(4) -0.013(4) 0.005(4)
C14 0.043(4) 0.067(5) 0.048(4) 0.005(4) -0.006(3) 0.004(4)
C15 0.043(4) 0.046(4) 0.045(4) 0.018(3) 0.004(3) -0.002(3)
C16 0.094(6) 0.043(4) 0.059(5) 0.007(4) 0.019(5) 0.004(4)
C17 0.125(8) 0.049(5) 0.079(6) 0.006(4) 0.027(6) 0.003(5)
C18 0.100(7) 0.070(6) 0.077(7) 0.025(5) 0.019(5) -0.013(5)
C19 0.074(6) 0.087(7) 0.055(5) 0.002(5) 0.016(4) -0.003(5)
C20 0.063(5) 0.059(5) 0.055(5) -0.008(4) -0.003(4) 0.000(4)
C21 0.067(5) 0.044(4) 0.031(4) -0.005(3) -0.002(3) -0.008(4)
C22 0.046(4) 0.039(4) 0.034(4) -0.002(3) 0.004(3) 0.003(3)
C23 0.057(4) 0.037(4) 0.036(4) -0.010(3) -0.006(3) -0.003(3)
C24 0.061(4) 0.036(4) 0.039(4) 0.000(3) 0.000(3) -0.005(3)
C25 0.066(5) 0.036(4) 0.042(4) 0.004(3) -0.001(4) -0.002(3)
C26 0.114(7) 0.045(5) 0.080(6) -0.013(4) -0.002(5) -0.025(5)
C27 0.192(11) 0.036(5) 0.107(8) 0.001(5) 0.008(8) -0.043(6)
C28 0.123(8) 0.059(6) 0.126(10) 0.037(6) -0.026(7) -0.043(6)
C29 0.087(6) 0.066(6) 0.094(8) 0.021(5) -0.007(5) -0.014(5)
C30 0.064(5) 0.056(5) 0.061(5) 0.009(4) -0.013(4) -0.002(4)
C31 0.067(5) 0.042(4) 0.075(6) -0.006(4) -0.005(4) 0.007(4)
C32 0.107(7) 0.050(5) 0.084(7) -0.020(5) -0.025(6) -0.003(5)
C33 0.086(7) 0.059(6) 0.146(11) 0.004(6) -0.046(7) -0.026(5)
C34 0.073(6) 0.066(6) 0.128(9) -0.002(6) 0.000(6) -0.020(5)
C35 0.071(5) 0.056(5) 0.067(5) 0.004(4) 0.003(4) -0.018(4)
C36 0.053(4) 0.036(4) 0.052(5) 0.009(3) -0.008(3) -0.009(3)
C37 0.055(4) 0.036(4) 0.041(4) 0.014(3) 0.005(3) 0.002(3)
C38 0.052(4) 0.034(4) 0.047(4) 0.016(3) -0.007(3) -0.004(3)
C39 0.051(4) 0.039(4) 0.042(4) 0.005(3) -0.004(3) 0.001(3)
C40 0.050(4) 0.029(3) 0.030(3) 0.009(3) 0.000(3) 0.000(3)
C41 0.059(5) 0.066(5) 0.052(5) -0.011(4) 0.008(4) -0.010(4)
C42 0.110(7) 0.091(7) 0.046(5) -0.008(5) 0.012(5) -0.032(6)
C43 0.083(6) 0.098(7) 0.038(5) -0.007(4) -0.014(4) -0.020(5)
C44 0.053(5) 0.064(5) 0.060(5) 0.002(4) -0.015(4) -0.021(4)
C45 0.049(4) 0.060(5) 0.043(4) 0.006(4) -0.001(3) -0.009(4)
C46 0.089(6) 0.092(6) 0.089(6) 0.007(5) 0.008(5) 0.015(5)
C47 0.092(5) 0.078(6) 0.101(6) 0.003(5) 0.035(5) 0.006(5)
C48 0.147(7) 0.086(6) 0.101(7) 0.014(5) 0.021(5) -0.028(5)
C49 0.162(8) 0.108(7) 0.132(8) 0.006(6) 0.038(6) -0.028(6)
C50 0.134(6) 0.090(6) 0.126(8) -0.018(6) 0.024(6) -0.020(6)
C51 0.141(7) 0.101(7) 0.144(7) 0.008(7) 0.003(7) 0.015(6)
C52 0.119(6) 0.100(7) 0.127(8) 0.014(6) -0.008(6) 0.003(6)

loop_
_atom_type_symbol
_atom_type_description
_atom_type_scat_dispersion_real
_atom_type_scat_dispersion_imag
_atom_type_scat_source
C C 0.0033 0.0016 'International Tables Vol C Tables 4.2.6.8 and 6.1.1.4'
H H 0.0000 0.0000 'International Tables Vol C Tables 4.2.6.8 and 6.1.1.4'
N N 0.0061 0.0033 'International Tables Vol C Tables 4.2.6.8 and 6.1.1.4'
Cl Cl 0.1484 0.1585 'International Tables Vol C Tables 4.2.6.8 and 6.1.1.4'
Ag Ag -0.8971 1.1015 'International Tables Vol C Tables 4.2.6.8 and 6.1.1.4'

loop_
_geom_angle_atom_site_label_1
_geom_angle_atom_site_label_2
_geom_angle_atom_site_label_3
_geom_angle
N1 Ag1 N6 174.80(19)
N3 Ag2 N2 178.13(19)
N5 Ag3 N4 175.43(19)
C7 N1 N2 108.7(5)
C7 N1 Ag1 132.4(4)
N2 N1 Ag1 114.2(3)
C9 N2 N1 108.6(5)
C9 N2 Ag2 132.3(4)
N1 N2 Ag2 116.8(3)
C22 N3 N4 108.2(5)
C22 N3 Ag2 130.2(4)
N4 N3 Ag2 121.4(4)
C24 N4 N3 109.3(5)
C24 N4 Ag3 131.3(4)
N3 N4 Ag3 117.6(4)
C37 N5 N6 107.6(5)
C37 N5 Ag3 130.0(4)
N6 N5 Ag3 122.4(4)
C39 N6 N5 109.3(5)
C39 N6 Ag1 128.4(4)
N5 N6 Ag1 122.2(4)
C2 C1 C6 120.1(7)
C2 C1 H1 120.0
C6 C1 H1 120.0
C3 C2 C1 121.8(8)
C3 C2 H2 119.1
C1 C2 H2 119.1
C2 C3 C4 119.6(7)
C2 C3 H3 120.2
C4 C3 H3 120.2
C5 C4 C3 119.9(7)
C5 C4 H4 120.0
C3 C4 H4 120.0
C4 C5 C6 120.7(7)
C4 C5 H5 119.6
C6 C5 H5 119.6
C1 C6 C5 117.8(6)
C1 C6 C7 119.7(6)
C5 C6 C7 122.4(6)
N1 C7 C8 107.3(5)
N1 C7 C6 121.7(5)
C8 C7 C6 130.9(5)
C7 C8 C9 107.3(5)
C7 C8 Cl1 126.7(5)
C9 C8 Cl1 126.0(5)
N2 C9 C8 108.1(5)
N2 C9 C10 121.2(5)
C8 C9 C10 130.8(5)
C15 C10 C11 117.9(6)
C15 C10 C9 121.7(5)
C11 C10 C9 120.4(5)
C12 C11 C10 120.5(6)
C12 C11 H11 119.8
C10 C11 H11 119.8
C11 C12 C13 120.5(6)
C11 C12 H12 119.8
C13 C12 H12 119.8
C14 C13 C12 118.8(6)
C14 C13 H13 120.6
C12 C13 H13 120.6
C13 C14 C15 121.2(6)
C13 C14 H14 119.4
C15 C14 H14 119.4
C14 C15 C10 121.2(6)
C14 C15 H15 119.4
C10 C15 H15 119.4
C21 C16 C17 121.3(7)
C21 C16 H16 119.3
C17 C16 H16 119.3
C16 C17 C18 119.7(8)
C16 C17 H17 120.2
C18 C17 H17 120.2
C19 C18 C17 120.6(8)
C19 C18 H18 119.7
C17 C18 H18 119.7
C18 C19 C20 119.6(8)
C18 C19 H19 120.2
C20 C19 H19 120.2
C19 C20 C21 119.8(7)
C19 C20 H20 120.1
C21 C20 H20 120.1
C16 C21 C20 119.0(6)
C16 C21 C22 121.5(6)
C20 C21 C22 119.4(6)
N3 C22 C23 107.4(5)
N3 C22 C21 121.0(6)
C23 C22 C21 131.6(6)
C24 C23 C22 107.2(5)
C24 C23 Cl2 128.3(5)
C22 C23 Cl2 124.3(5)
N4 C24 C23 107.9(5)
N4 C24 C25 121.9(6)
C23 C24 C25 130.1(6)
C26 C25 C30 118.1(7)
C26 C25 C24 121.9(7)
C30 C25 C24 119.9(6)
C25 C26 C27 122.3(8)
C25 C26 H26 118.8
C27 C26 H26 118.8
C28 C27 C26 118.3(9)
C28 C27 H27 120.9
C26 C27 H27 120.9
C27 C28 C29 121.6(9)
C27 C28 H28 119.2
C29 C28 H28 119.2
C28 C29 C30 118.4(8)
C28 C29 H29 120.8
C30 C29 H29 120.8
C25 C30 C29 121.2(7)
C25 C30 H30 119.4
C29 C30 H30 119.4
C36 C31 C32 119.8(8)
C36 C31 H31 120.1
C32 C31 H31 120.1
C33 C32 C31 119.5(8)
C33 C32 H32 120.3
C31 C32 H32 120.3
C34 C33 C32 121.8(9)
C34 C33 H33 119.1
C32 C33 H33 119.1
C33 C34 C35 118.9(9)
C33 C34 H34 120.5
C35 C34 H34 120.5
C36 C35 C34 121.5(8)
C36 C35 H35 119.3
C34 C35 H35 119.3
C31 C36 C35 118.6(7)
C31 C36 C37 121.0(6)
C35 C36 C37 120.3(6)
N5 C37 C38 108.7(6)
N5 C37 C36 122.2(6)
C38 C37 C36 129.1(6)
C37 C38 C39 107.0(6)
C37 C38 Cl3 126.1(5)
C39 C38 Cl3 126.7(5)
N6 C39 C38 107.5(6)
N6 C39 C40 122.3(6)
C38 C39 C40 130.2(6)
C41 C40 C45 118.1(6)
C41 C40 C39 119.9(6)
C45 C40 C39 122.0(6)
C40 C41 C42 121.9(7)
C40 C41 H41 119.1
C42 C41 H41 119.1
C41 C42 C43 119.2(7)
C41 C42 H42 120.4
C43 C42 H42 120.4
C44 C43 C42 119.1(7)
C44 C43 H43 120.4
C42 C43 H43 120.4
C43 C44 C45 120.7(7)
C43 C44 H44 119.7
C45 C44 H44 119.7
C40 C45 C44 121.0(6)
C40 C45 H45 119.5
C44 C45 H45 119.5
N7 C46 C47 177.0(10)
C48 C47 C52 120.0
C48 C47 C46 118.3(6)
C52 C47 C46 121.5(6)
C47 C48 C49 120.0
C47 C48 H48 120.0
C49 C48 H48 120.0
C50 C49 C48 120.0
C50 C49 H49 120.0
C48 C49 H49 120.0
C49 C50 C51 120.0
C49 C50 H50 120.0
C51 C50 H50 120.0
C52 C51 C50 120.0
C52 C51 H51 120.0
C50 C51 H51 120.0
C51 C52 C47 120.0
C51 C52 H52 120.0
C47 C52 H52 120.0

loop_
_geom_bond_atom_site_label_1
_geom_bond_atom_site_label_2
_geom_bond_distance
Ag1 N1 2.101(5)
Ag1 N6 2.106(5)
Ag2 N3 2.088(5)
Ag2 N2 2.090(5)
Ag3 N5 2.082(5)
Ag3 N4 2.087(5)
Cl1 C8 1.713(6)
Cl2 C23 1.728(6)
Cl3 C38 1.718(6)
N1 C7 1.360(7)
N1 N2 1.383(6)
N2 C9 1.342(6)
N3 C22 1.356(7)
N3 N4 1.374(6)
N4 C24 1.336(7)
N5 C37 1.349(7)
N5 N6 1.371(6)
N6 C39 1.344(7)
C1 C2 1.374(8)
C1 C6 1.389(8)
C1 H1 0.9300
C2 C3 1.346(10)
C2 H2 0.9300
C3 C4 1.383(9)
C3 H3 0.9300
C4 C5 1.372(8)
C4 H4 0.9300
C5 C6 1.404(8)
C5 H5 0.9300
C6 C7 1.478(8)
C7 C8 1.391(7)
C8 C9 1.399(7)
C9 C10 1.471(8)
C10 C15 1.385(7)
C10 C11 1.388(7)
C11 C12 1.387(8)
C11 H11 0.9300
C12 C13 1.393(9)
C12 H12 0.9300
C13 C14 1.353(8)
C13 H13 0.9300
C14 C15 1.380(7)
C14 H14 0.9300
C15 H15 0.9300
C16 C21 1.364(9)
C16 C17 1.369(9)
C16 H16 0.9300
C17 C18 1.373(10)
C17 H17 0.9300
C18 C19 1.367(10)
C18 H18 0.9300
C19 C20 1.391(9)
C19 H19 0.9300
C20 C21 1.392(9)
C20 H20 0.9300
C21 C22 1.482(8)
C22 C23 1.393(8)
C23 C24 1.389(8)
C24 C25 1.464(8)
C25 C26 1.365(9)
C25 C30 1.381(9)
C26 C27 1.397(10)
C26 H26 0.9300
C27 C28 1.356(12)
C27 H27 0.9300
C28 C29 1.388(11)
C28 H28 0.9300
C29 C30 1.393(9)
C29 H29 0.9300
C30 H30 0.9300
C31 C36 1.374(9)
C31 C32 1.404(9)
C31 H31 0.9300
C32 C33 1.371(11)
C32 H32 0.9300
C33 C34 1.337(11)
C33 H33 0.9300
C34 C35 1.392(10)
C34 H34 0.9300
C35 C36 1.382(8)
C35 H35 0.9300
C36 C37 1.492(8)
C37 C38 1.378(8)
C38 C39 1.388(8)
C39 C40 1.473(8)
C40 C41 1.368(8)
C40 C45 1.370(8)
C41 C42 1.380(9)
C41 H41 0.9300
C42 C43 1.387(10)
C42 H42 0.9300
C43 C44 1.364(9)
C43 H43 0.9300
C44 C45 1.378(8)
C44 H44 0.9300
C45 H45 0.9300
C46 N7 1.132(10)
C46 C47 1.471(7)
C47 C48 1.3900
C47 C52 1.3900
C48 C49 1.3900
C48 H48 0.9300
C49 C50 1.3900
C49 H49 0.9300
C50 C51 1.3900
C50 H50 0.9300
C51 C52 1.3900
C51 H51 0.9300
C52 H52 0.9300

loop_
_geom_torsion_atom_site_label_1
_geom_torsion_atom_site_label_2
_geom_torsion_atom_site_label_3
_geom_torsion_atom_site_label_4
_geom_torsion
N6 Ag1 N1 C7 -129(2)
N6 Ag1 N1 N2 24(2)
C7 N1 N2 C9 1.1(6)
Ag1 N1 N2 C9 -157.8(3)
C7 N1 N2 Ag2 -163.9(3)
Ag1 N1 N2 Ag2 37.2(4)
N3 Ag2 N2 C9 -105(6)
N3 Ag2 N2 N1 56(6)
N2 Ag2 N3 C22 81(6)
N2 Ag2 N3 N4 -104(6)
C22 N3 N4 C24 -0.6(7)
Ag2 N3 N4 C24 -176.7(4)
C22 N3 N4 Ag3 -166.9(4)
Ag2 N3 N4 Ag3 16.9(6)
N5 Ag3 N4 C24 -164(2)
N5 Ag3 N4 N3 -1(3)
N4 Ag3 N5 C37 -177(2)
N4 Ag3 N5 N6 -1(3)
C37 N5 N6 C39 -0.1(7)
Ag3 N5 N6 C39 -177.0(4)
C37 N5 N6 Ag1 176.0(4)
Ag3 N5 N6 Ag1 -0.9(6)
N1 Ag1 N6 C39 124(2)
N1 Ag1 N6 N5 -51(2)
C6 C1 C2 C3 0.7(10)
C1 C2 C3 C4 0.1(11)
C2 C3 C4 C5 0.3(11)
C3 C4 C5 C6 -1.6(10)
C2 C1 C6 C5 -2.0(9)
C2 C1 C6 C7 -178.3(6)
C4 C5 C6 C1 2.4(9)
C4 C5 C6 C7 178.6(6)
N2 N1 C7 C8 -1.2(6)
Ag1 N1 C7 C8 152.5(4)
N2 N1 C7 C6 175.7(5)
Ag1 N1 C7 C6 -30.6(8)
C1 C6 C7 N1 -32.9(8)
C5 C6 C7 N1 150.9(6)
C1 C6 C7 C8 143.1(6)
C5 C6 C7 C8 -33.0(9)
N1 C7 C8 C9 0.8(6)
C6 C7 C8 C9 -175.7(5)
N1 C7 C8 Cl1 -176.8(4)
C6 C7 C8 Cl1 6.7(9)
N1 N2 C9 C8 -0.6(6)
Ag2 N2 C9 C8 161.2(4)
N1 N2 C9 C10 179.3(5)
Ag2 N2 C9 C10 -18.9(8)
C7 C8 C9 N2 -0.1(6)
Cl1 C8 C9 N2 177.5(4)
C7 C8 C9 C10 180.0(5)
Cl1 C8 C9 C10 -2.4(9)
N2 C9 C10 C15 -36.9(8)
C8 C9 C10 C15 143.0(6)
N2 C9 C10 C11 144.6(6)
C8 C9 C10 C11 -35.5(9)
C15 C10 C11 C12 -0.4(10)
C9 C10 C11 C12 178.1(6)
C10 C11 C12 C13 -1.0(10)
C11 C12 C13 C14 2.5(11)
C12 C13 C14 C15 -2.6(11)
C13 C14 C15 C10 1.3(10)
C11 C10 C15 C14 0.3(9)
C9 C10 C15 C14 -178.2(6)
C21 C16 C17 C18 0.8(13)
C16 C17 C18 C19 0.2(14)
C17 C18 C19 C20 -0.9(13)
C18 C19 C20 C21 0.7(11)
C17 C16 C21 C20 -1.0(11)
C17 C16 C21 C22 -177.9(7)
C19 C20 C21 C16 0.3(10)
C19 C20 C21 C22 177.2(6)
N4 N3 C22 C23 0.9(7)
Ag2 N3 C22 C23 176.6(4)
N4 N3 C22 C21 -178.3(5)
Ag2 N3 C22 C21 -2.6(9)
C16 C21 C22 N3 51.9(9)
C20 C21 C22 N3 -125.0(7)
C16 C21 C22 C23 -127.1(8)
C20 C21 C22 C23 56.1(10)
N3 C22 C23 C24 -0.9(7)
C21 C22 C23 C24 178.2(6)
N3 C22 C23 Cl2 -176.1(4)
C21 C22 C23 Cl2 3.0(10)
N3 N4 C24 C23 0.0(7)
Ag3 N4 C24 C23 163.9(4)
N3 N4 C24 C25 177.0(5)
Ag3 N4 C24 C25 -19.1(9)
C22 C23 C24 N4 0.6(7)
Cl2 C23 C24 N4 175.5(5)
C22 C23 C24 C25 -176.1(6)
Cl2 C23 C24 C25 -1.2(11)
N4 C24 C25 C26 143.1(7)
C23 C24 C25 C26 -40.6(11)
N4 C24 C25 C30 -38.8(10)
C23 C24 C25 C30 137.5(7)
C30 C25 C26 C27 0.0(12)
C24 C25 C26 C27 178.1(8)
C25 C26 C27 C28 0.5(15)
C26 C27 C28 C29 -2.0(16)
C27 C28 C29 C30 2.8(14)
C26 C25 C30 C29 0.9(11)
C24 C25 C30 C29 -177.3(6)
C28 C29 C30 C25 -2.2(11)
C36 C31 C32 C33 -1.2(11)
C31 C32 C33 C34 0.8(14)
C32 C33 C34 C35 0.2(14)
C33 C34 C35 C36 -0.9(13)
C32 C31 C36 C35 0.5(10)
C32 C31 C36 C37 -177.4(6)
C34 C35 C36 C31 0.5(11)
C34 C35 C36 C37 178.5(7)
N6 N5 C37 C38 -0.5(7)
Ag3 N5 C37 C38 176.0(4)
N6 N5 C37 C36 177.6(5)
Ag3 N5 C37 C36 -5.8(9)
C31 C36 C37 N5 -42.5(9)
C35 C36 C37 N5 139.7(6)
C31 C36 C37 C38 135.3(7)
C35 C36 C37 C38 -42.6(10)
N5 C37 C38 C39 0.9(7)
C36 C37 C38 C39 -177.0(6)
N5 C37 C38 Cl3 175.4(4)
C36 C37 C38 Cl3 -2.5(10)
N5 N6 C39 C38 0.6(7)
Ag1 N6 C39 C38 -175.1(4)
N5 N6 C39 C40 179.9(5)
Ag1 N6 C39 C40 4.2(9)
C37 C38 C39 N6 -1.0(7)
Cl3 C38 C39 N6 -175.4(5)
C37 C38 C39 C40 179.8(6)
Cl3 C38 C39 C40 5.4(10)
N6 C39 C40 C41 -140.9(6)
C38 C39 C40 C41 38.3(10)
N6 C39 C40 C45 40.4(9)
C38 C39 C40 C45 -140.4(7)
C45 C40 C41 C42 0.5(11)
C39 C40 C41 C42 -178.2(7)
C40 C41 C42 C43 -1.5(12)
C41 C42 C43 C44 1.9(13)
C42 C43 C44 C45 -1.4(12)
C41 C40 C45 C44 0.0(10)
C39 C40 C45 C44 178.8(6)
C43 C44 C45 C40 0.4(11)
N7 C46 C47 C48 113(21)
N7 C46 C47 C52 -73(21)
C52 C47 C48 C49 0.0
C46 C47 C48 C49 174.2(6)
C47 C48 C49 C50 0.0
C48 C49 C50 C51 0.0
C49 C50 C51 C52 0.0
C50 C51 C52 C47 0.0
C48 C47 C52 C51 0.0
C46 C47 C52 C51 -174.0(6)
